data_1529030
loop_
_publ_author_name
'Yang, B.-P.'
'Prosvirin, A.V.'
'Mao, J.-G.'
'Zhao, H.-H.'

_publ_section_title
;
 Syntheses and crystal structures of a series of new divalent metal
 phosphonates with imino-bis(methylphosphonic acid)
;
_journal_name_full 'Journal of Solid State Chemistry'
_journal_page_first 175
_journal_page_last 185
_journal_volume 179
_journal_year 2006
_chemical_formula_sum 'C2 H9 Mn N O7 P2'
_chemical_name_systematic '(Mn (N H2 (C H2 P O3 H) (C H2 P O3))) (H2 O)'
_space_group_IT_number 9
_symmetry_space_group_name_Hall 'C -2yc'
_symmetry_space_group_name_H-M 'C 1 c 1'
_cell_angle_alpha 90
_cell_angle_beta 95.569
_cell_angle_gamma 90
_cell_formula_units_Z 4
_cell_length_a 6.7478
_cell_length_b 8.8651
_cell_length_c 12.988
_cell_volume 773.274
_citation_journal_id_ASTM JSSCBI
_cod_data_source_file Yang_JSSCBI_2006_1108.cif
_cod_data_source_block C2H9Mn1N1O7P2
_cod_original_formula_sum 'C2 H9 Mn1 N1 O7 P2'
_cod_database_code 1529030

loop_
_symmetry_equiv_pos_as_xyz
x,y,z
x,-y,z+1/2
x+1/2,y+1/2,z
x+1/2,-y+1/2,z+1/2

loop_
_atom_site_label
_atom_site_type_symbol
_atom_site_fract_x
_atom_site_fract_y
_atom_site_fract_z
_atom_site_occupancy
_atom_site_U_iso_or_equiv
C2 C+4 -0.5016 0.2834 0.0176 1 0.0
H4 H-1 -0.3313 0.0227 0.0712 1 0.0
H6 H-1 -0.5136 0.3269 0.0852 1 0.0
H3 H-1 -0.1086 0.0608 0.0583 1 0.0
O1 O-2 -0.7409 0.2798 0.3031 1 0.0
P2 P+3 -0.696 0.14075 -0.00692 1 0.0
O2 O-2 -0.0257 0.0329 0.2596 1 0.0
H1 H+1 -0.2149 0.3111 0.0326 1 0.0
P1 P+3 -0.18875 0.14356 0.21808 1 0.0
O5 O-2 -0.8815 0.2402 -0.0456 1 0.0
H9 H+1 -0.8655 0.2759 -0.1024 1 0.0
O7 O-2 -0.6397 0.0311 -0.0861 1 0.0
O6 O-2 -0.7392 0.0706 0.0934 1 0.0
O4 O-2 -0.3802 0.1231 0.2694 1 0.0
H5 H-1 -0.5271 0.3634 -0.0329 1 0.0
O3 O-2 -0.118 0.3063 0.2199 1 0.0
Mn1 Mn+2 -0.69425 0.03726 0.25628 1 0.0
H8 H+1 -0.6998 0.3388 0.2582 1 0.0
H7 H+1 -0.8642 0.2952 0.3075 1 0.0
H2 H+1 -0.2785 0.2094 -0.0517 1 0.0
N1 N-3 -0.296 0.233 0.0143 1 0.0
C1 C+4 -0.2308 0.1009 0.0811 1 0.0
